data_4075473
loop_
_publ_author_name
'Wang, Xin'
'Liu, Shuang'
'Weng, Lin-Hong'
'Jin, Guo-Xin'

_publ_section_title
;
 A Trinuclear Silver(I) Functionalized N-Heterocyclic Carbene Complex and
 Its Use in Transmetalation:&#x00A0; Structure and Catalytic Activity for
 Olefin Polymerization&#x2020;
;
_journal_issue 15
_journal_name_full Organometallics
_journal_page_first 3565
_journal_paper_doi 10.1021/om060309c
_journal_volume 25
_journal_year 2006
_chemical_formula_sum 'C10 H11 Cl2 N3 Pd'
_chemical_formula_weight 350.52
_chemical_name_systematic
; 
 ? 
;
_space_group_IT_number 2
_symmetry_cell_setting triclinic
_symmetry_space_group_name_Hall '-P 1'
_symmetry_space_group_name_H-M 'P -1'
_atom_sites_solution_hydrogens geom
_atom_sites_solution_primary direct
_atom_sites_solution_secondary difmap
_audit_creation_method SHELXL-97
_cell_angle_alpha 104.258(4)
_cell_angle_beta 98.156(5)
_cell_angle_gamma 98.661(4)
_cell_formula_units_Z 2
_cell_length_a 8.4682(18)
_cell_length_b 8.5914(18)
_cell_length_c 9.122(2)
_cell_measurement_temperature 293(2)
_cell_volume 624.7(2)
_computing_structure_refinement 'SHELXL-97 (Sheldrick, 1997)'
_computing_structure_solution 'SHELXS-97 (Sheldrick, 1990)'
_diffrn_ambient_temperature 293(2)
_diffrn_measured_fraction_theta_full 0.626
_diffrn_measured_fraction_theta_max 0.626
_diffrn_radiation_monochromator graphite
_diffrn_radiation_source 'fine-focus sealed tube'
_diffrn_radiation_type MoK\a
_diffrn_radiation_wavelength 0.71073
_diffrn_reflns_av_R_equivalents 0.0064
_diffrn_reflns_av_sigmaI/netI 0.0498
_diffrn_reflns_limit_h_max 8
_diffrn_reflns_limit_h_min -10
_diffrn_reflns_limit_k_max 4
_diffrn_reflns_limit_k_min -9
_diffrn_reflns_limit_l_max 10
_diffrn_reflns_limit_l_min -2
_diffrn_reflns_number 1409
_diffrn_reflns_theta_full 25.00
_diffrn_reflns_theta_max 25.00
_diffrn_reflns_theta_min 2.48
_exptl_absorpt_coefficient_mu 1.888
_exptl_absorpt_correction_T_max 0.9115
_exptl_absorpt_correction_T_min 0.6497
_exptl_crystal_density_diffrn 1.864
_exptl_crystal_density_method 'not measured'
_exptl_crystal_F_000 344
_exptl_crystal_size_max 0.25
_exptl_crystal_size_mid 0.10
_exptl_crystal_size_min 0.05
_refine_diff_density_max 0.598
_refine_diff_density_min -0.486
_refine_diff_density_rms 0.092
_refine_ls_extinction_method none
_refine_ls_goodness_of_fit_ref 0.981
_refine_ls_hydrogen_treatment mixed
_refine_ls_matrix_type full
_refine_ls_number_parameters 146
_refine_ls_number_reflns 1376
_refine_ls_number_restraints 0
_refine_ls_restrained_S_all 0.981
_refine_ls_R_factor_all 0.0468
_refine_ls_R_factor_gt 0.0371
_refine_ls_shift/su_max 0.002
_refine_ls_shift/su_mean 0.000
_refine_ls_structure_factor_coef Fsqd
_refine_ls_weighting_details 'calc w=1/[\s^2^(Fo^2^)+(0.0464P)^2^+0.0000P] where P=(Fo^2^+2Fc^2^)/3'
_refine_ls_weighting_scheme calc
_refine_ls_wR_factor_gt 0.0849
_refine_ls_wR_factor_ref 0.0880
_reflns_number_gt 1146
_reflns_number_total 1376
_reflns_threshold_expression >2sigma(I)
_cod_data_source_file om060309csi20060406_041759.cif
_cod_data_source_block f50826a
_cod_original_sg_symbol_H-M P-1
_cod_database_code 4075473

loop_
_symmetry_equiv_pos_as_xyz
'x, y, z'
'-x, -y, -z'

loop_
_atom_site_label
_atom_site_type_symbol
_atom_site_fract_x
_atom_site_fract_y
_atom_site_fract_z
_atom_site_U_iso_or_equiv
_atom_site_adp_type
_atom_site_occupancy
_atom_site_symmetry_multiplicity
_atom_site_calc_flag
_atom_site_refinement_flags
Pd1 Pd 0.77089(6) 0.99909(8) 0.07883(7) 0.0347(2) Uani 1 1 d .
Cl1 Cl 0.9023(2) 1.2640(3) 0.2102(2) 0.0504(7) Uani 1 1 d .
Cl2 Cl 0.7092(2) 1.0712(3) -0.1536(2) 0.0508(6) Uani 1 1 d .
N1 N 0.7772(7) 0.9754(9) 0.4066(8) 0.039(2) Uani 1 1 d .
N2 N 0.8641(7) 0.7836(9) 0.2575(8) 0.039(2) Uani 1 1 d .
N3 N 0.6755(6) 0.7587(8) -0.0361(7) 0.0350(18) Uani 1 1 d .
C1 C 0.8071(8) 0.9261(12) 0.2670(10) 0.047(3) Uani 1 1 d .
C2 C 0.8183(10) 0.8681(13) 0.4917(10) 0.054(3) Uani 1 1 d .
H2 H 0.8107 0.8780 0.5942 0.064 Uiso 1 1 calc R
C3 C 0.8697(9) 0.7506(12) 0.4002(10) 0.047(3) Uani 1 1 d .
H3 H 0.9038 0.6612 0.4260 0.056 Uiso 1 1 calc R
C4 C 0.8975(8) 0.6859(12) 0.1196(10) 0.041(2) Uani 1 1 d .
H4A H 0.9296 0.5876 0.1380 0.049 Uiso 1 1 calc R
H4B H 0.9872 0.7462 0.0885 0.049 Uiso 1 1 calc R
C5 C 0.7490(9) 0.6388(11) -0.0086(9) 0.038(2) Uani 1 1 d .
C6 C 0.6951(9) 0.4794(11) -0.0945(10) 0.048(3) Uani 1 1 d .
H6 H 0.7503 0.3977 -0.0779 0.057 Uiso 1 1 calc R
C7 C 0.5579(10) 0.4438(12) -0.2053(12) 0.053(3) Uani 1 1 d .
H7 H 0.5172 0.3358 -0.2622 0.063 Uiso 1 1 calc R
C8 C 0.4808(10) 0.5625(12) -0.2334(11) 0.053(3) Uani 1 1 d .
H8 H 0.3897 0.5382 -0.3112 0.064 Uiso 1 1 calc R
C9 C 0.5403(9) 0.7208(12) -0.1440(9) 0.048(3) Uani 1 1 d .
H9 H 0.4854 0.8032 -0.1589 0.058 Uiso 1 1 calc R
C10 C 0.7046(10) 1.1161(12) 0.4615(10) 0.058(3) Uani 1 1 d .
H10A H 0.7648 1.2107 0.4423 0.087 Uiso 1 1 calc R
H10B H 0.7069 1.1352 0.5701 0.087 Uiso 1 1 calc R
H10C H 0.5940 1.0956 0.4085 0.087 Uiso 1 1 calc R

loop_
_atom_site_aniso_label
_atom_site_aniso_U_11
_atom_site_aniso_U_22
_atom_site_aniso_U_33
_atom_site_aniso_U_23
_atom_site_aniso_U_13
_atom_site_aniso_U_12
Pd1 0.0431(4) 0.0281(5) 0.0349(3) 0.0141(4) 0.0061(2) 0.0050(3)
Cl1 0.0642(13) 0.0336(16) 0.0488(12) 0.0139(14) 0.0025(10) -0.0017(11)
Cl2 0.0761(13) 0.0376(16) 0.0394(11) 0.0189(13) 0.0051(9) 0.0051(11)
N1 0.048(4) 0.032(6) 0.037(4) 0.012(5) 0.008(3) 0.006(3)
N2 0.036(3) 0.029(6) 0.051(5) 0.016(5) -0.001(3) -0.001(3)
N3 0.042(3) 0.023(5) 0.042(4) 0.010(4) 0.011(3) 0.005(3)
C1 0.031(4) 0.061(8) 0.055(6) 0.034(6) 0.005(4) -0.004(4)
C2 0.061(5) 0.061(9) 0.035(5) 0.026(6) -0.007(4) -0.008(5)
C3 0.054(5) 0.038(8) 0.047(5) 0.023(6) -0.006(4) 0.002(5)
C4 0.044(4) 0.031(7) 0.055(5) 0.013(6) 0.014(4) 0.017(4)
C5 0.046(5) 0.026(7) 0.041(5) 0.005(6) 0.015(4) 0.006(4)
C6 0.051(5) 0.031(8) 0.064(6) 0.012(7) 0.017(4) 0.012(5)
C7 0.067(6) 0.019(7) 0.064(7) -0.009(7) 0.022(5) 0.007(5)
C8 0.059(5) 0.040(8) 0.050(6) 0.003(7) 0.008(4) -0.004(5)
C9 0.045(5) 0.050(8) 0.049(5) 0.022(6) 0.004(4) 0.000(5)
C10 0.066(5) 0.072(9) 0.041(5) 0.022(6) 0.013(4) 0.016(5)

loop_
_atom_type_symbol
_atom_type_description
_atom_type_scat_dispersion_real
_atom_type_scat_dispersion_imag
_atom_type_scat_source
C C 0.0033 0.0016 'International Tables Vol C Tables 4.2.6.8 and 6.1.1.4'
H H 0.0000 0.0000 'International Tables Vol C Tables 4.2.6.8 and 6.1.1.4'
N N 0.0061 0.0033 'International Tables Vol C Tables 4.2.6.8 and 6.1.1.4'
Cl Cl 0.1484 0.1585 'International Tables Vol C Tables 4.2.6.8 and 6.1.1.4'
Pd Pd -0.9988 1.0072 'International Tables Vol C Tables 4.2.6.8 and 6.1.1.4'

loop_
_geom_angle_atom_site_label_1
_geom_angle_atom_site_label_2
_geom_angle_atom_site_label_3
_geom_angle
C1 Pd1 N3 86.9(3)
C1 Pd1 Cl1 91.6(3)
N3 Pd1 Cl1 174.68(17)
C1 Pd1 Cl2 175.6(2)
N3 Pd1 Cl2 89.53(16)
Cl1 Pd1 Cl2 92.18(7)
C1 N1 C2 110.0(9)
C1 N1 C10 124.9(6)
C2 N1 C10 125.0(8)
C1 N2 C3 107.8(8)
C1 N2 C4 123.7(6)
C3 N2 C4 128.4(7)
C5 N3 C9 119.2(8)
C5 N3 Pd1 121.0(5)
C9 N3 Pd1 119.8(6)
N1 C1 N2 107.0(6)
N1 C1 Pd1 134.9(7)
N2 C1 Pd1 117.8(7)
C3 C2 N1 107.2(7)
C2 C3 N2 107.9(7)
N2 C4 C5 110.8(7)
N3 C5 C6 121.5(7)
N3 C5 C4 117.6(8)
C6 C5 C4 120.8(8)
C7 C6 C5 118.2(8)
C8 C7 C6 121.1(10)
C7 C8 C9 118.3(8)
N3 C9 C8 121.5(8)

loop_
_geom_bond_atom_site_label_1
_geom_bond_atom_site_label_2
_geom_bond_distance
Pd1 C1 1.968(7)
Pd1 N3 2.051(7)
Pd1 Cl1 2.317(2)
Pd1 Cl2 2.3626(17)
N1 C1 1.312(11)
N1 C2 1.395(9)
N1 C10 1.451(12)
N2 C1 1.370(11)
N2 C3 1.394(9)
N2 C4 1.421(12)
N3 C5 1.337(9)
N3 C9 1.339(9)
C2 C3 1.314(13)
C4 C5 1.519(10)
C5 C6 1.371(12)
C6 C7 1.369(11)
C7 C8 1.346(11)
C8 C9 1.379(13)
